data_2019747
loop_
_publ_author_name
'Gerhardt, Valeska'
'Bolte, Michael'

_publ_section_title
;
 3-Cyano-6-hydroxy-4-methyl-2-pyridone: two new pseudopolymorphs and two
 cocrystals with products of anin situnucleophilic aromatic substitution
;
_journal_coeditor_code UK3106
_journal_issue 1
_journal_name_full 'Acta Crystallographica Section C Structural Chemistry'
_journal_paper_doi 10.1107/S2053229614025819
_journal_volume 71
_journal_year 2015
_chemical_formula_iupac 'C7 H6 N2 O2 , C4 H9 N O'
_chemical_formula_moiety 'C7 H6 N2 O2, C4 H9 N O'
_chemical_formula_sum 'C11 H15 N3 O3'
_chemical_formula_weight 237.26
_chemical_name_systematic
;
3-Cyano-6-hydroxy-4-methyl-2-pyridone <i>N</i>,<i>N</i>-dimethylacetamide
monosolvate
;
_space_group_IT_number 2
_symmetry_cell_setting triclinic
_symmetry_space_group_name_Hall '-P 1'
_symmetry_space_group_name_H-M 'P -1'
_atom_sites_solution_hydrogens geom
_atom_sites_solution_primary direct
_atom_sites_solution_secondary difmap
_audit_creation_method SHELXL97
_cell_angle_alpha 89.486(13)
_cell_angle_beta 75.620(14)
_cell_angle_gamma 65.679(13)
_cell_formula_units_Z 2
_cell_length_a 7.1268(14)
_cell_length_b 7.5481(13)
_cell_length_c 12.774(2)
_cell_measurement_reflns_used 3553
_cell_measurement_temperature 173(2)
_cell_measurement_theta_max 25.94
_cell_measurement_theta_min 3.255
_cell_volume 603.2(2)
_computing_cell_refinement
;
X-AREA (Stoe & Cie, 2001)
;
_computing_data_collection
;
X-AREA (Stoe & Cie, 2001)
;
_computing_data_reduction
;
X-AREA (Stoe & Cie, 2001)
;
_computing_molecular_graphics
;
Mercury (Macrae <i>et al.</i>,  2008) and XP in SHELXTL-Plus (Sheldrick,
2008)
;
_computing_publication_material
;
publCIF (Westrip, 2010)
;
_computing_structure_refinement
;
SHELXL97 (Sheldrick, 2008)
;
_computing_structure_solution
;
SHELXS97 (Sheldrick, 2008)
;
_diffrn_ambient_temperature 173(2)
_diffrn_measured_fraction_theta_full 0.996
_diffrn_measured_fraction_theta_max 0.993
_diffrn_measurement_device_type 'Stoe IPDS II two-circle'
_diffrn_measurement_method \w
_diffrn_radiation_monochromator 'Genix 3D multilayer optics'
_diffrn_radiation_source 'Genix 3D I\mS microfocus X-ray source'
_diffrn_radiation_type MoK\a
_diffrn_radiation_wavelength 0.71073
_diffrn_reflns_av_R_equivalents 0.0645
_diffrn_reflns_av_sigmaI/netI 0.0713
_diffrn_reflns_limit_h_max 8
_diffrn_reflns_limit_h_min -8
_diffrn_reflns_limit_k_max 9
_diffrn_reflns_limit_k_min -9
_diffrn_reflns_limit_l_max 15
_diffrn_reflns_limit_l_min -13
_diffrn_reflns_number 5011
_diffrn_reflns_theta_full 25.00
_diffrn_reflns_theta_max 25.59
_diffrn_reflns_theta_min 3.26
_diffrn_standards_number 0
_exptl_absorpt_coefficient_mu 0.097
_exptl_absorpt_correction_T_max 0.9958
_exptl_absorpt_correction_T_min 0.9708
_exptl_absorpt_correction_type multi-scan
_exptl_absorpt_process_details
;
(X-AREA; Stoe & Cie, 2001)
;
_exptl_crystal_colour colourless
_exptl_crystal_density_diffrn 1.306
_exptl_crystal_density_method 'not measured'
_exptl_crystal_description needle
_exptl_crystal_F_000 252
_exptl_crystal_size_max 0.31
_exptl_crystal_size_mid 0.08
_exptl_crystal_size_min 0.04
_refine_diff_density_max 0.231
_refine_diff_density_min -0.238
_refine_ls_extinction_method none
_refine_ls_goodness_of_fit_ref 0.953
_refine_ls_hydrogen_treatment mixed
_refine_ls_matrix_type full
_refine_ls_number_parameters 166
_refine_ls_number_reflns 2246
_refine_ls_number_restraints 1
_refine_ls_restrained_S_all 0.953
_refine_ls_R_factor_all 0.0837
_refine_ls_R_factor_gt 0.0499
_refine_ls_shift/su_max 0.000
_refine_ls_shift/su_mean 0.000
_refine_ls_structure_factor_coef Fsqd
_refine_ls_weighting_details 'calc w = 1/[\s^2^(Fo^2^)+(0.0629P)^2^+0.0000P] where P=(Fo^2^+2Fc^2^)/3'
_refine_ls_weighting_scheme calc
_refine_ls_wR_factor_gt 0.1109
_refine_ls_wR_factor_ref 0.1229
_reflns_number_gt 1481
_reflns_number_total 2246
_reflns_threshold_expression I>2\s(I)
_cod_data_source_file uk3106sup1.cif
_cod_data_source_block 2
_cod_original_cell_volume 603.18(19)
_cod_database_code 2019747
_cod_database_fobs_code 2019747

loop_
_symmetry_equiv_pos_as_xyz
'x, y, z'
'-x, -y, -z'

loop_
_atom_site_type_symbol
_atom_site_label
_atom_site_fract_x
_atom_site_fract_y
_atom_site_fract_z
_atom_site_U_iso_or_equiv
_atom_site_adp_type
_atom_site_calc_flag
_atom_site_refinement_flags
_atom_site_occupancy
_atom_site_symmetry_multiplicity
N N1 0.5960(3) 0.8203(2) 0.59197(14) 0.0266(4) Uani d . 1 1
H H1 0.524(4) 0.954(4) 0.591(2) 0.039(7) Uiso d . 1 1
C C2 0.6453(3) 0.7037(3) 0.49770(17) 0.0250(5) Uani d . 1 1
O O2 0.6033(3) 0.7806(2) 0.41476(12) 0.0328(4) Uani d . 1 1
C C3 0.7438(3) 0.4978(3) 0.50460(17) 0.0240(5) Uani d . 1 1
C C31 0.7985(3) 0.3716(3) 0.40937(18) 0.0286(5) Uani d . 1 1
N N32 0.8411(3) 0.2687(3) 0.33250(16) 0.0394(5) Uani d . 1 1
C C4 0.7834(3) 0.4241(3) 0.60130(17) 0.0253(5) Uani d . 1 1
C C41 0.8861(4) 0.2071(3) 0.60763(19) 0.0323(5) Uani d . 1 1
H H41A 0.9330 0.1818 0.6744 0.048 Uiso calc R 1 1
H H41B 1.0098 0.1452 0.5445 0.048 Uiso calc R 1 1
H H41C 0.7824 0.1528 0.6082 0.048 Uiso calc R 1 1
C C5 0.7261(3) 0.5531(3) 0.69227(17) 0.0272(5) Uani d . 1 1
H H5 0.7529 0.5049 0.7585 0.033 Uiso calc R 1 1
C C6 0.6296(3) 0.7522(3) 0.68625(17) 0.0262(5) Uani d . 1 1
O O6 0.5655(3) 0.8891(2) 0.76657(13) 0.0365(4) Uani d D 1 1
H H6 0.589(6) 0.837(5) 0.826(2) 0.086(12) Uiso d D 1 1
C C1X 0.8758(4) 0.8642(4) 0.9370(2) 0.0467(6) Uani d . 1 1
H H1X1 0.8890 0.8594 0.8588 0.070 Uiso calc R 1 1
H H1X2 1.0175 0.7946 0.9493 0.070 Uiso calc R 1 1
H H1X3 0.8137 1.0007 0.9682 0.070 Uiso calc R 1 1
C C2X 0.7336(4) 0.7690(3) 0.99046(19) 0.0358(6) Uani d . 1 1
O O2X 0.6044(3) 0.7496(2) 0.94471(13) 0.0393(4) Uani d . 1 1
N N3X 0.7438(3) 0.7067(3) 1.08666(16) 0.0398(5) Uani d . 1 1
C C4X 0.8830(4) 0.7331(4) 1.1462(2) 0.0526(7) Uani d . 1 1
H H4X1 1.0327 0.6582 1.1057 0.079 Uiso calc R 1 1
H H4X2 0.8572 0.6868 1.2180 0.079 Uiso calc R 1 1
H H4X3 0.8522 0.8720 1.1547 0.079 Uiso calc R 1 1
C C5X 0.5960(5) 0.6241(4) 1.1419(2) 0.0499(7) Uani d . 1 1
H H5X1 0.4590 0.7303 1.1803 0.075 Uiso calc R 1 1
H H5X2 0.6571 0.5382 1.1942 0.075 Uiso calc R 1 1
H H5X3 0.5732 0.5488 1.0881 0.075 Uiso calc R 1 1

loop_
_atom_site_aniso_label
_atom_site_aniso_U_11
_atom_site_aniso_U_22
_atom_site_aniso_U_33
_atom_site_aniso_U_12
_atom_site_aniso_U_13
_atom_site_aniso_U_23
N1 0.0336(10) 0.0207(8) 0.0267(10) -0.0098(8) -0.0131(8) 0.0046(7)
C2 0.0282(11) 0.0264(10) 0.0233(11) -0.0145(9) -0.0067(9) 0.0045(8)
O2 0.0492(10) 0.0273(7) 0.0234(8) -0.0152(7) -0.0141(7) 0.0070(6)
C3 0.0233(10) 0.0240(9) 0.0235(11) -0.0098(8) -0.0044(8) 0.0017(8)
C31 0.0276(11) 0.0273(10) 0.0278(12) -0.0099(9) -0.0049(9) 0.0052(9)
N32 0.0464(13) 0.0371(10) 0.0295(11) -0.0139(9) -0.0075(9) -0.0035(9)
C4 0.0230(10) 0.0249(9) 0.0285(12) -0.0099(8) -0.0083(9) 0.0045(8)
C41 0.0392(13) 0.0235(10) 0.0322(13) -0.0094(9) -0.0127(10) 0.0027(9)
C5 0.0312(12) 0.0267(9) 0.0254(11) -0.0105(9) -0.0135(9) 0.0064(8)
C6 0.0300(11) 0.0250(9) 0.0245(11) -0.0110(9) -0.0097(9) 0.0028(8)
O6 0.0559(11) 0.0244(7) 0.0276(9) -0.0111(7) -0.0188(8) -0.0007(7)
C1X 0.0465(15) 0.0632(16) 0.0305(14) -0.0254(13) -0.0067(11) 0.0051(12)
C2X 0.0386(14) 0.0331(11) 0.0255(13) -0.0075(10) -0.0047(10) -0.0033(9)
O2X 0.0527(11) 0.0401(9) 0.0272(9) -0.0184(8) -0.0164(8) 0.0026(7)
N3X 0.0405(12) 0.0442(11) 0.0261(11) -0.0096(9) -0.0091(8) 0.0029(8)
C4X 0.0408(15) 0.0705(18) 0.0357(15) -0.0089(13) -0.0174(12) 0.0004(13)
C5X 0.0625(18) 0.0471(14) 0.0359(15) -0.0216(13) -0.0092(13) 0.0150(11)

loop_
_atom_type_symbol
_atom_type_description
_atom_type_scat_dispersion_real
_atom_type_scat_dispersion_imag
_atom_type_scat_source
C C 0.0033 0.0016 'International Tables Vol C Tables 4.2.6.8 and 6.1.1.4'
H H 0.0000 0.0000 'International Tables Vol C Tables 4.2.6.8 and 6.1.1.4'
O O 0.0106 0.0060 'International Tables Vol C Tables 4.2.6.8 and 6.1.1.4'
N N 0.0061 0.0033 'International Tables Vol C Tables 4.2.6.8 and 6.1.1.4'

loop_
_geom_angle_atom_site_label_1
_geom_angle_atom_site_label_2
_geom_angle_atom_site_label_3
_geom_angle
C6 N1 C2 124.35(17)
C6 N1 H1 118.5(16)
C2 N1 H1 116.9(16)
O2 C2 N1 119.66(17)
O2 C2 C3 125.03(18)
N1 C2 C3 115.31(18)
C4 C3 C31 121.43(18)
C4 C3 C2 121.20(18)
C31 C3 C2 117.37(19)
N32 C31 C3 179.3(2)
C5 C4 C3 119.29(18)
C5 C4 C41 120.05(19)
C3 C4 C41 120.67(18)
C4 C41 H41A 109.5
C4 C41 H41B 109.5
H41A C41 H41B 109.5
C4 C41 H41C 109.5
H41A C41 H41C 109.5
H41B C41 H41C 109.5
C6 C5 C4 119.8(2)
C6 C5 H5 120.1
C4 C5 H5 120.1
O6 C6 N1 114.26(17)
O6 C6 C5 125.7(2)
N1 C6 C5 120.06(18)
C6 O6 H6 111(2)
C2X C1X H1X1 109.5
C2X C1X H1X2 109.5
H1X1 C1X H1X2 109.5
C2X C1X H1X3 109.5
H1X1 C1X H1X3 109.5
H1X2 C1X H1X3 109.5
O2X C2X N3X 120.0(2)
O2X C2X C1X 120.7(2)
N3X C2X C1X 119.3(2)
C2X N3X C4X 122.6(2)
C2X N3X C5X 119.4(2)
C4X N3X C5X 117.8(2)
N3X C4X H4X1 109.5
N3X C4X H4X2 109.5
H4X1 C4X H4X2 109.5
N3X C4X H4X3 109.5
H4X1 C4X H4X3 109.5
H4X2 C4X H4X3 109.5
N3X C5X H5X1 109.5
N3X C5X H5X2 109.5
H5X1 C5X H5X2 109.5
N3X C5X H5X3 109.5
H5X1 C5X H5X3 109.5
H5X2 C5X H5X3 109.5

loop_
_geom_bond_atom_site_label_1
_geom_bond_atom_site_label_2
_geom_bond_distance
N1 C6 1.343(3)
N1 C2 1.380(3)
N1 H1 0.92(3)
C2 O2 1.246(3)
C2 C3 1.430(3)
C3 C4 1.395(3)
C3 C31 1.421(3)
C31 N32 1.154(3)
C4 C5 1.386(3)
C4 C41 1.505(3)
C41 H41A 0.9800
C41 H41B 0.9800
C41 H41C 0.9800
C5 C6 1.382(3)
C5 H5 0.9500
C6 O6 1.314(3)
O6 H6 0.875(19)
C1X C2X 1.502(4)
C1X H1X1 0.9800
C1X H1X2 0.9800
C1X H1X3 0.9800
C2X O2X 1.262(3)
C2X N3X 1.320(3)
N3X C4X 1.464(4)
N3X C5X 1.470(4)
C4X H4X1 0.9800
C4X H4X2 0.9800
C4X H4X3 0.9800
C5X H5X1 0.9800
C5X H5X2 0.9800
C5X H5X3 0.9800

loop_
_geom_hbond_atom_site_label_D
_geom_hbond_atom_site_label_H
_geom_hbond_atom_site_label_A
_geom_hbond_site_symmetry_A
_geom_hbond_distance_DH
_geom_hbond_distance_HA
_geom_hbond_distance_DA
_geom_hbond_angle_DHA
N1 H1 O2 2_676 0.92(3) 1.84(3) 2.762(2) 177(2)
O6 H6 O2X . 0.875(19) 1.657(19) 2.528(2) 174(4)

loop_
_geom_torsion_atom_site_label_1
_geom_torsion_atom_site_label_2
_geom_torsion_atom_site_label_3
_geom_torsion_atom_site_label_4
_geom_torsion
C6 N1 C2 O2 178.2(2)
C6 N1 C2 C3 -1.8(3)
O2 C2 C3 C4 -179.4(2)
N1 C2 C3 C4 0.6(3)
O2 C2 C3 C31 0.2(3)
N1 C2 C3 C31 -179.7(2)
C31 C3 C4 C5 -179.6(2)
C2 C3 C4 C5 0.0(3)
C31 C3 C4 C41 0.0(3)
C2 C3 C4 C41 179.7(2)
C3 C4 C5 C6 0.4(3)
C41 C4 C5 C6 -179.3(2)
C2 N1 C6 O6 -178.3(2)
C2 N1 C6 C5 2.3(3)
C4 C5 C6 O6 179.1(2)
C4 C5 C6 N1 -1.5(3)
O2X C2X N3X C4X -177.1(2)
C1X C2X N3X C4X 2.4(3)
O2X C2X N3X C5X -3.1(3)
C1X C2X N3X C5X 176.4(2)
